data_9010810
loop_
_publ_author_name
'Hybler, J.'
'Dusek, M.'

_publ_section_title
;
 Revision of the crystal structure of kettnerite CaBi[OFCO3]
;
_journal_name_full 'European Journal of Mineralogy'
_journal_page_first 411
_journal_page_last 418
_journal_paper_doi 10.1127/0935-1221/2007/0019-1722
_journal_volume 19
_journal_year 2007
_chemical_compound_source 'Krupka, Czech Republic'
_chemical_formula_sum 'C Bi Ca F O4'
_chemical_name_mineral Kettnerite
_space_group_IT_number 54
_symmetry_space_group_name_Hall '-P 2a 2b'
_symmetry_space_group_name_H-M 'P b a a'
_cell_angle_alpha 90
_cell_angle_beta 90
_cell_angle_gamma 90
_cell_length_a 5.3641
_cell_length_b 5.3641
_cell_length_c 13.5771
_cell_formula_units_Z 4
_cell_volume 390.662
_database_code_amcsd 0007224
_exptl_crystal_density_diffrn 5.850
_cod_original_formula_sum 'Ca Bi F C O4'
_cod_database_code 9010810

loop_
_space_group_symop_operation_xyz
x,y,z
1/2+x,y,-z
1/2-x,-y,z
1/2+x,1/2-y,z
1/2-x,1/2+y,-z
-x,1/2+y,z
x,1/2-y,-z
-x,-y,-z

loop_
_atom_site_aniso_label
_atom_site_aniso_U_11
_atom_site_aniso_U_22
_atom_site_aniso_U_33
_atom_site_aniso_U_12
_atom_site_aniso_U_13
_atom_site_aniso_U_23
Ca 0.01000 0.00300 0.00900 0.00100 0.00000 0.00000
Bi 0.01270 0.01240 0.01010 0.00080 0.00000 0.00000

loop_
_atom_site_label
_atom_site_fract_x
_atom_site_fract_y
_atom_site_fract_z
_atom_site_U_iso_or_equiv
Ca 0.25000 0.00000 0.40020 0.00800
Bi 0.25000 0.00000 0.09429 0.01170
F 0.01900 0.25000 0.50000 0.00500
C 0.25000 0.50000 0.25550 0.01600
O1 0.00300 0.25000 0.00000 0.00500
O2 0.25000 0.50000 0.16090 0.02100
O3 0.38300 0.34400 0.29900 0.00900

loop_
_cod_related_entry_id
_cod_related_entry_database
_cod_related_entry_code
1 AMCSD 0007224
